data_7058418
loop_
_publ_author_name
'Karmakar, Mainak'
'Roy, Sourav'
'Chattopadhyay, Shouvik'

_publ_section_title
;
 A series of trinuclear zinc(ii) complexes with reduced Schiff base
 ligands: turn-off fluorescent chemosensors with high selectivity for
 nitroaromatics
;
_journal_issue 25
_journal_name_full 'New Journal of Chemistry'
_journal_page_first 10093
_journal_paper_doi 10.1039/C9NJ02060H
_journal_volume 43
_journal_year 2019
_chemical_formula_moiety 'C46 H58 N10 O8 Zn3, C H2 Cl2'
_chemical_formula_sum 'C47 H60 Cl2 N10 O8 Zn3'
_chemical_formula_weight 1160.12
_space_group_crystal_system triclinic
_space_group_IT_number 2
_space_group_name_Hall '-P 1'
_space_group_name_H-M_alt 'P -1'
_symmetry_space_group_name_Hall '-P 1'
_symmetry_space_group_name_H-M 'P -1'
_atom_sites_solution_hydrogens mixed
_audit_creation_method SHELXL-2018/1
_audit_update_record
;
2019-03-08 deposited with the CCDC.    2019-05-27 downloaded from the CCDC.
;
_cell_angle_alpha 93.822(2)
_cell_angle_beta 95.517(2)
_cell_angle_gamma 116.614(2)
_cell_formula_units_Z 2
_cell_length_a 12.3742(9)
_cell_length_b 12.7296(10)
_cell_length_c 19.1476(15)
_cell_measurement_reflns_used 900
_cell_measurement_temperature 273(2)
_cell_measurement_theta_max 2.01
_cell_measurement_theta_min 25.095
_cell_volume 2663.6(4)
_computing_structure_refinement 'SHELXL-2018/1 (Sheldrick, 2018)'
_computing_structure_solution 'SHELXT 2014/5 (Sheldrick, 2014)'
_diffrn_ambient_temperature 273(2)
_diffrn_measured_fraction_theta_full 0.992
_diffrn_measured_fraction_theta_max 0.992
_diffrn_measurement_device_type 'BRUKER SMART APEX II'
_diffrn_radiation_type MoK\a
_diffrn_radiation_wavelength 0.71073
_diffrn_reflns_av_R_equivalents 0.0299
_diffrn_reflns_av_unetI/netI 0.0161
_diffrn_reflns_Laue_measured_fraction_full 0.992
_diffrn_reflns_Laue_measured_fraction_max 0.992
_diffrn_reflns_limit_h_max 14
_diffrn_reflns_limit_h_min -14
_diffrn_reflns_limit_k_max 15
_diffrn_reflns_limit_k_min -15
_diffrn_reflns_limit_l_max 22
_diffrn_reflns_limit_l_min -22
_diffrn_reflns_number 77519
_diffrn_reflns_point_group_measured_fraction_full 0.992
_diffrn_reflns_point_group_measured_fraction_max 0.992
_diffrn_reflns_theta_full 25.095
_diffrn_reflns_theta_max 25.095
_diffrn_reflns_theta_min 1.983
_exptl_absorpt_coefficient_mu 1.499
_exptl_absorpt_correction_T_max 0.7452
_exptl_absorpt_correction_T_min 0.3662
_exptl_absorpt_correction_type multi-scan
_exptl_crystal_colour white
_exptl_crystal_density_diffrn 1.446
_exptl_crystal_description block
_exptl_crystal_F_000 1200.0
_refine_diff_density_max 0.879
_refine_diff_density_min -0.640
_refine_diff_density_rms 0.098
_refine_ls_extinction_method none
_refine_ls_goodness_of_fit_ref 1.115
_refine_ls_hydrogen_treatment mixed
_refine_ls_matrix_type full
_refine_ls_number_parameters 647
_refine_ls_number_reflns 9415
_refine_ls_number_restraints 0
_refine_ls_restrained_S_all 1.115
_refine_ls_R_factor_all 0.0401
_refine_ls_R_factor_gt 0.0349
_refine_ls_shift/su_max 0.001
_refine_ls_shift/su_mean 0.000
_refine_ls_structure_factor_coef Fsqd
_refine_ls_weighting_details 'w=1/[\s^2^(Fo^2^)+(0.0664P)^2^+1.8945P] where P=(Fo^2^+2Fc^2^)/3'
_refine_ls_weighting_scheme calc
_refine_ls_wR_factor_gt 0.1098
_refine_ls_wR_factor_ref 0.1176
_reflns_Friedel_coverage 0.000
_reflns_number_gt 8447
_reflns_number_total 9495
_reflns_threshold_expression 'I > 2\s(I)'
_cod_data_source_file c9nj02060h2.cif
_cod_data_source_block 5
_cod_depositor_comments 'Adding full bibliography for 7058414--7058418.cif.'
_cod_database_code 7058418
_shelx_shelxl_version_number 2018/1
_shelx_space_group_comment
;
The symmetry employed for this shelxl refinement is uniquely defined
by the following loop, which should always be used as a source of
symmetry information in preference to the above space-group names.
They are only intended as comments.
;

loop_
_space_group_symop_operation_xyz
'x, y, z'
'-x, -y, -z'

loop_
_atom_site_label
_atom_site_type_symbol
_atom_site_fract_x
_atom_site_fract_y
_atom_site_fract_z
_atom_site_U_iso_or_equiv
_atom_site_adp_type
_atom_site_occupancy
_atom_site_site_symmetry_order
_atom_site_calc_flag
_atom_site_refinement_flags_posn
_atom_site_refinement_flags_adp
Zn1 Zn 0.66346(3) 0.12760(3) 0.11731(2) 0.03759(10) Uani 1 1 d . .
Zn2 Zn 0.76500(3) 0.11366(3) 0.27242(2) 0.03793(10) Uani 1 1 d . .
Zn3 Zn 0.65800(3) 0.00836(3) 0.40917(2) 0.03807(10) Uani 1 1 d . .
O3 O 0.9235(2) 0.29417(19) 0.32125(11) 0.0545(6) Uani 1 1 d . .
O7 O 0.9182(2) 0.0635(2) 0.24765(12) 0.0538(5) Uani 1 1 d . .
O2 O 0.63731(19) 0.00872(16) 0.18934(10) 0.0431(5) Uani 1 1 d . .
O5 O 0.80022(18) 0.03909(18) 0.35472(10) 0.0420(4) Uani 1 1 d . .
O8 O 0.6936(2) 0.3360(2) 0.31576(16) 0.0681(7) Uani 1 1 d . .
O1 O 0.80574(18) 0.21676(17) 0.19509(10) 0.0433(5) Uani 1 1 d . .
O4 O 0.6643(2) -0.1819(2) 0.21883(15) 0.0671(7) Uani 1 1 d . .
O6 O 0.64276(19) 0.11344(18) 0.33581(11) 0.0425(4) Uani 1 1 d . .
N4 N 0.4706(2) -0.1059(2) 0.38824(13) 0.0401(5) Uani 1 1 d . .
N1 N 0.7132(3) 0.2906(2) 0.07346(15) 0.0460(6) Uani 1 1 d . .
N2 N 0.4810(2) 0.0931(2) 0.10778(13) 0.0391(5) Uani 1 1 d . .
N5 N 0.6886(3) 0.0460(3) 0.03135(14) 0.0551(7) Uani 1 1 d . .
N9 N 0.7784(3) 0.2000(2) 0.52649(14) 0.0507(6) Uani 1 1 d . .
N3 N 0.6877(3) -0.1271(2) 0.45589(15) 0.0467(6) Uani 1 1 d . .
N8 N 0.6948(3) 0.1087(3) 0.50202(14) 0.0570(7) Uani 1 1 d . .
C33 C 0.4369(3) -0.2306(3) 0.36164(16) 0.0500(7) Uani 1 1 d . .
H33A H 0.467496 -0.230836 0.316884 0.060 Uiso 1 1 calc R U
H33B H 0.348549 -0.273985 0.352131 0.060 Uiso 1 1 calc R U
C19 C 0.4546(3) -0.3120(3) 0.16576(18) 0.0541(8) Uani 1 1 d . .
H19 H 0.463229 -0.379624 0.172749 0.065 Uiso 1 1 calc R U
C32 C 0.4029(3) -0.0652(3) 0.33707(16) 0.0481(7) Uani 1 1 d . .
H32A H 0.316470 -0.109135 0.340286 0.058 Uiso 1 1 calc R U
H32B H 0.414569 -0.086116 0.289744 0.058 Uiso 1 1 calc R U
C42 C 1.0069(3) -0.0626(3) 0.2901(2) 0.0606(9) Uani 1 1 d . .
H42 H 1.050082 -0.054806 0.252038 0.073 Uiso 1 1 calc R U
C20 C 0.5530(3) -0.2016(3) 0.18453(16) 0.0459(7) Uani 1 1 d . .
C43 C 0.9354(3) -0.0060(3) 0.29563(17) 0.0468(7) Uani 1 1 d . .
C15 C 0.4068(3) -0.0017(3) 0.14999(16) 0.0456(7) Uani 1 1 d . .
H15A H 0.321129 -0.026716 0.133856 0.055 Uiso 1 1 calc R U
H15B H 0.423425 0.032638 0.198991 0.055 Uiso 1 1 calc R U
C44 C 0.8702(2) -0.0161(3) 0.35271(16) 0.0413(6) Uani 1 1 d . .
C16 C 0.4270(3) -0.1099(3) 0.14721(15) 0.0420(6) Uani 1 1 d . .
C21 C 0.5414(3) -0.0985(2) 0.17400(14) 0.0385(6) Uani 1 1 d . .
C40 C 0.9530(3) -0.1400(3) 0.3986(2) 0.0562(8) Uani 1 1 d . .
H40 H 0.959447 -0.185416 0.433319 0.067 Uiso 1 1 calc R U
C30 C 0.4368(3) 0.0643(3) 0.34590(15) 0.0447(7) Uani 1 1 d . .
C31 C 0.5552(3) 0.1469(3) 0.33760(14) 0.0400(6) Uani 1 1 d . .
C3 C 0.9547(3) 0.3761(3) 0.27429(17) 0.0486(7) Uani 1 1 d . .
C28 C 0.3730(4) 0.2183(4) 0.3481(2) 0.0684(10) Uani 1 1 d . .
C7 C 0.9119(3) 0.4048(3) 0.15325(18) 0.0496(7) Uani 1 1 d . .
C8 C 0.8888(3) 0.3309(2) 0.20649(16) 0.0421(6) Uani 1 1 d . .
C34 C 0.4825(3) -0.2986(3) 0.40965(18) 0.0513(8) Uani 1 1 d . .
C37 C 0.6212(3) -0.2485(3) 0.4190(2) 0.0551(8) Uani 1 1 d . .
H37A H 0.643815 -0.299949 0.445289 0.066 Uiso 1 1 calc R U
H37B H 0.646809 -0.249499 0.372730 0.066 Uiso 1 1 calc R U
C41 C 1.0141(3) -0.1314(3) 0.3419(2) 0.0637(9) Uani 1 1 d . .
H41 H 1.060547 -0.171598 0.337912 0.076 Uiso 1 1 calc R U
C45 C 0.9754(4) 0.0807(5) 0.1854(2) 0.0789(13) Uani 1 1 d . .
H45A H 0.930288 0.102636 0.150014 0.095 Uiso 1 1 calc R U
H45B H 0.973147 0.007023 0.166624 0.095 Uiso 1 1 calc R U
C12 C 0.4731(4) 0.2703(3) 0.00680(18) 0.0634(9) Uani 1 1 d . .
H12A H 0.511625 0.338718 -0.017245 0.095 Uiso 1 1 calc R U
H12B H 0.492566 0.209517 -0.011145 0.095 Uiso 1 1 calc R U
H12C H 0.386237 0.241664 -0.000974 0.095 Uiso 1 1 calc R U
N10 N 0.8560(3) 0.2871(3) 0.5532(2) 0.0859(11) Uani 1 1 d . .
C35 C 0.4348(4) -0.3060(3) 0.4806(2) 0.0656(10) Uani 1 1 d . .
H35A H 0.347567 -0.337778 0.472778 0.098 Uiso 1 1 calc R U
H35B H 0.456757 -0.356683 0.507127 0.098 Uiso 1 1 calc R U
H35C H 0.470157 -0.228325 0.506513 0.098 Uiso 1 1 calc R U
C39 C 0.8811(3) -0.0824(3) 0.40567(17) 0.0468(7) Uani 1 1 d . .
C18 C 0.3430(3) -0.3222(3) 0.1365(2) 0.0621(9) Uani 1 1 d . .
H18 H 0.277418 -0.396817 0.122712 0.075 Uiso 1 1 calc R U
C27 C 0.4882(4) 0.3000(3) 0.3354(2) 0.0624(9) Uani 1 1 d . .
C29 C 0.3464(3) 0.1013(3) 0.35222(19) 0.0590(9) Uani 1 1 d . .
C14 C 0.4603(3) 0.1973(3) 0.12678(16) 0.0479(7) Uani 1 1 d . .
H14A H 0.489781 0.224023 0.176697 0.058 Uiso 1 1 calc R U
H14B H 0.372922 0.170989 0.120332 0.058 Uiso 1 1 calc R U
C10 C 0.6588(3) 0.3646(3) 0.10050(19) 0.0527(8) Uani 1 1 d . .
H10A H 0.689824 0.437320 0.078822 0.063 Uiso 1 1 calc R U
H10B H 0.684357 0.385511 0.151100 0.063 Uiso 1 1 calc R U
C24 C 0.7685(6) 0.5212(5) 0.3870(3) 0.118(2) Uani 1 1 d . .
H24A H 0.794459 0.603964 0.384759 0.177 Uiso 1 1 calc R U
H24B H 0.700181 0.490172 0.412801 0.177 Uiso 1 1 calc R U
H24C H 0.834426 0.510605 0.410497 0.177 Uiso 1 1 calc R U
C4 C 1.0422(3) 0.4943(3) 0.2898(2) 0.0697(10) Uani 1 1 d . .
C1 C 1.0878(6) 0.3182(6) 0.4091(3) 0.135(3) Uani 1 1 d . .
H1A H 1.119064 0.341114 0.458512 0.203 Uiso 1 1 calc R U
H1B H 1.071998 0.237891 0.396285 0.203 Uiso 1 1 calc R U
H1C H 1.146788 0.369394 0.381867 0.203 Uiso 1 1 calc R U
C11 C 0.5192(3) 0.3037(3) 0.08610(17) 0.0501(7) Uani 1 1 d . .
C17 C 0.3288(3) -0.2226(3) 0.12784(19) 0.0553(8) Uani 1 1 d . .
H17 H 0.253228 -0.230285 0.108889 0.066 Uiso 1 1 calc R U
C6 C 0.9996(4) 0.5239(3) 0.1695(2) 0.0719(11) Uani 1 1 d . .
C2 C 0.9717(4) 0.3278(4) 0.39449(19) 0.0826(14) Uani 1 1 d . .
H2A H 0.912396 0.276981 0.422465 0.099 Uiso 1 1 calc R U
H2B H 0.987323 0.408724 0.408021 0.099 Uiso 1 1 calc R U
C9 C 0.8481(3) 0.3575(3) 0.07907(18) 0.0542(8) Uani 1 1 d . .
H9A H 0.868626 0.423132 0.051315 0.065 Uiso 1 1 calc R U
H9B H 0.878614 0.305909 0.058682 0.065 Uiso 1 1 calc R U
C38 C 0.8211(3) -0.0874(3) 0.47104(17) 0.0536(8) Uani 1 1 d . .
H38A H 0.834846 -0.140995 0.500149 0.064 Uiso 1 1 calc R U
H38B H 0.859724 -0.009360 0.498010 0.064 Uiso 1 1 calc R U
C36 C 0.4307(4) -0.4245(3) 0.3701(3) 0.0770(12) Uani 1 1 d . .
H36A H 0.460355 -0.420404 0.325381 0.115 Uiso 1 1 calc R U
H36B H 0.456253 -0.471569 0.397868 0.115 Uiso 1 1 calc R U
H36C H 0.343104 -0.459877 0.362564 0.115 Uiso 1 1 calc R U
C13 C 0.4782(4) 0.3949(3) 0.1148(3) 0.0743(11) Uani 1 1 d . .
H13A H 0.512583 0.464246 0.090997 0.111 Uiso 1 1 calc R U
H13B H 0.390687 0.360611 0.106427 0.111 Uiso 1 1 calc R U
H13C H 0.505783 0.416354 0.164623 0.111 Uiso 1 1 calc R U
C26 C 0.5785(3) 0.2643(3) 0.33064(17) 0.0495(7) Uani 1 1 d . .
C46 C 1.1048(5) 0.1749(7) 0.1998(4) 0.129(3) Uani 1 1 d . .
H46A H 1.140314 0.184081 0.156754 0.194 Uiso 1 1 calc R U
H46B H 1.107185 0.248313 0.217565 0.194 Uiso 1 1 calc R U
H46C H 1.150012 0.152772 0.234163 0.194 Uiso 1 1 calc R U
N7 N 0.8242(4) -0.0305(4) 0.0183(3) 0.1055(15) Uani 1 1 d . .
C22 C 0.6963(4) -0.2768(4) 0.2253(3) 0.0802(12) Uani 1 1 d . .
H22A H 0.759785 -0.256035 0.265120 0.096 Uiso 1 1 calc R U
H22B H 0.625685 -0.348409 0.232494 0.096 Uiso 1 1 calc R U
C5 C 1.0629(4) 0.5674(3) 0.2366(3) 0.0810(13) Uani 1 1 d . .
C25 C 0.7329(5) 0.4588(3) 0.3160(3) 0.0819(13) Uani 1 1 d . .
H25A H 0.667386 0.471051 0.292148 0.098 Uiso 1 1 calc R U
H25B H 0.801686 0.491492 0.289843 0.098 Uiso 1 1 calc R U
C23 C 0.7379(6) -0.2942(6) 0.1625(3) 0.129(2) Uani 1 1 d . .
H23A H 0.760243 -0.357121 0.164719 0.193 Uiso 1 1 calc R U
H23B H 0.674290 -0.314635 0.123498 0.193 Uiso 1 1 calc R U
H23C H 0.807755 -0.222697 0.155970 0.193 Uiso 1 1 calc R U
N6 N 0.7587(3) 0.0079(3) 0.02671(16) 0.0576(7) Uani 1 1 d . .
Cl1 Cl 0.96703(18) 0.1954(2) -0.08789(12) 0.1418(7) Uani 1 1 d . .
Cl2 Cl 1.1478(2) 0.3564(2) 0.02508(15) 0.1695(9) Uani 1 1 d . .
C47 C 1.0623(6) 0.2145(6) -0.0103(4) 0.121(2) Uani 1 1 d . .
H47A H 1.012719 0.171210 0.024209 0.145 Uiso 1 1 calc R U
H47B H 1.116191 0.180281 -0.019795 0.145 Uiso 1 1 calc R U
H2N H 0.455(3) 0.069(3) 0.063(2) 0.051(9) Uiso 1 1 d . .
H4N H 0.443(3) -0.108(3) 0.4277(19) 0.045(9) Uiso 1 1 d . .
H1N H 0.687(3) 0.272(3) 0.035(2) 0.048(10) Uiso 1 1 d . .
H3N H 0.664(3) -0.131(3) 0.4942(19) 0.043(9) Uiso 1 1 d . .

loop_
_atom_site_aniso_label
_atom_site_aniso_U_11
_atom_site_aniso_U_22
_atom_site_aniso_U_33
_atom_site_aniso_U_23
_atom_site_aniso_U_13
_atom_site_aniso_U_12
Zn1 0.04286(19) 0.03523(18) 0.03302(17) 0.00106(13) 0.00104(13) 0.01765(14)
Zn2 0.03464(18) 0.03818(18) 0.03504(18) 0.00638(13) 0.00138(13) 0.01190(14)
Zn3 0.04265(19) 0.03269(17) 0.03389(17) 0.00196(13) 0.00415(13) 0.01339(14)
O3 0.0491(12) 0.0481(12) 0.0416(11) 0.0029(9) -0.0054(9) 0.0034(10)
O7 0.0481(12) 0.0706(15) 0.0494(12) 0.0152(11) 0.0123(10) 0.0309(11)
O2 0.0471(11) 0.0309(10) 0.0382(10) 0.0012(8) -0.0073(8) 0.0095(9)
O5 0.0426(11) 0.0464(11) 0.0405(10) 0.0090(9) 0.0043(8) 0.0232(9)
O8 0.0718(16) 0.0408(12) 0.096(2) 0.0161(13) 0.0289(15) 0.0256(12)
O1 0.0430(11) 0.0348(10) 0.0387(10) 0.0061(8) 0.0000(8) 0.0069(9)
O4 0.0647(15) 0.0448(13) 0.0878(18) -0.0023(12) -0.0178(13) 0.0285(12)
O6 0.0477(11) 0.0429(11) 0.0446(11) 0.0108(9) 0.0137(9) 0.0254(9)
N4 0.0460(13) 0.0363(12) 0.0322(12) 0.0009(10) 0.0066(10) 0.0140(10)
N1 0.0587(16) 0.0454(14) 0.0355(14) 0.0043(11) 0.0032(12) 0.0260(12)
N2 0.0472(13) 0.0388(12) 0.0312(12) -0.0011(10) 0.0004(10) 0.0212(11)
N5 0.0713(19) 0.0627(17) 0.0377(13) -0.0085(12) -0.0026(13) 0.0402(16)
N9 0.0530(16) 0.0505(16) 0.0414(13) -0.0070(12) 0.0038(12) 0.0195(14)
N3 0.0556(16) 0.0395(13) 0.0397(14) 0.0050(11) 0.0066(12) 0.0170(12)
N8 0.0672(18) 0.0499(16) 0.0416(14) -0.0054(12) 0.0131(13) 0.0163(15)
C33 0.0562(18) 0.0377(15) 0.0422(16) -0.0034(12) 0.0067(14) 0.0106(14)
C19 0.061(2) 0.0337(15) 0.0592(19) 0.0005(14) 0.0053(16) 0.0158(14)
C32 0.0471(17) 0.0473(17) 0.0393(15) 0.0016(13) -0.0012(13) 0.0142(14)
C42 0.0412(17) 0.066(2) 0.074(2) 0.0016(18) 0.0051(16) 0.0252(16)
C20 0.0532(17) 0.0375(15) 0.0408(15) -0.0019(12) 0.0021(13) 0.0171(13)
C43 0.0332(14) 0.0492(17) 0.0530(17) 0.0036(14) -0.0012(13) 0.0163(13)
C15 0.0460(16) 0.0469(16) 0.0442(16) 0.0077(13) 0.0089(13) 0.0206(14)
C44 0.0316(13) 0.0393(15) 0.0456(15) 0.0004(12) -0.0059(12) 0.0124(12)
C16 0.0450(16) 0.0397(15) 0.0359(14) 0.0029(12) 0.0062(12) 0.0147(13)
C21 0.0445(15) 0.0333(14) 0.0298(13) 0.0004(11) 0.0025(11) 0.0119(12)
C40 0.0433(17) 0.0454(17) 0.074(2) 0.0063(16) -0.0126(16) 0.0189(14)
C30 0.0455(16) 0.0516(17) 0.0359(14) 0.0001(13) 0.0001(12) 0.0231(14)
C31 0.0478(16) 0.0436(15) 0.0316(13) 0.0027(11) 0.0039(12) 0.0240(13)
C3 0.0410(16) 0.0395(16) 0.0518(17) 0.0040(13) 0.0030(13) 0.0076(13)
C28 0.070(2) 0.078(3) 0.073(2) 0.004(2) 0.0035(19) 0.049(2)
C7 0.0447(16) 0.0430(16) 0.0547(18) 0.0127(14) 0.0102(14) 0.0129(13)
C8 0.0357(14) 0.0335(14) 0.0485(16) 0.0042(12) 0.0062(12) 0.0084(12)
C34 0.0551(18) 0.0303(14) 0.0621(19) 0.0035(13) 0.0175(15) 0.0124(13)
C37 0.059(2) 0.0376(16) 0.067(2) 0.0029(15) 0.0143(16) 0.0196(15)
C41 0.0462(18) 0.059(2) 0.089(3) 0.0055(19) -0.0018(18) 0.0296(16)
C45 0.081(3) 0.133(4) 0.049(2) 0.023(2) 0.0192(19) 0.070(3)
C12 0.078(2) 0.058(2) 0.0517(19) 0.0132(16) -0.0064(17) 0.0309(19)
N10 0.070(2) 0.077(2) 0.081(2) -0.022(2) -0.0022(19) 0.015(2)
C35 0.074(2) 0.060(2) 0.070(2) 0.0290(18) 0.0287(19) 0.0306(19)
C39 0.0400(15) 0.0400(15) 0.0515(17) 0.0015(13) -0.0099(13) 0.0142(13)
C18 0.056(2) 0.0353(16) 0.074(2) -0.0016(16) 0.0066(17) 0.0039(15)
C27 0.074(2) 0.061(2) 0.065(2) 0.0035(17) 0.0076(18) 0.043(2)
C29 0.0493(19) 0.073(2) 0.057(2) 0.0038(17) 0.0015(15) 0.0307(17)
C14 0.0589(19) 0.0493(17) 0.0422(16) 0.0001(13) 0.0040(14) 0.0319(15)
C10 0.061(2) 0.0401(16) 0.0580(19) -0.0005(14) 0.0024(15) 0.0255(15)
C24 0.120(5) 0.072(3) 0.130(5) -0.014(3) 0.012(4) 0.020(3)
C4 0.055(2) 0.0467(19) 0.078(3) -0.0008(18) -0.0031(18) 0.0010(16)
C1 0.115(5) 0.107(4) 0.129(5) 0.025(4) -0.071(4) 0.018(4)
C11 0.0599(19) 0.0417(16) 0.0525(18) -0.0013(13) -0.0021(15) 0.0293(15)
C17 0.0406(16) 0.0506(18) 0.062(2) 0.0033(15) 0.0037(15) 0.0112(14)
C6 0.063(2) 0.048(2) 0.085(3) 0.0208(19) 0.012(2) 0.0060(17)
C2 0.094(3) 0.071(3) 0.0411(19) -0.0015(17) 0.0012(19) 0.004(2)
C9 0.0584(19) 0.0538(19) 0.0537(18) 0.0207(15) 0.0198(15) 0.0245(16)
C38 0.061(2) 0.0499(18) 0.0448(17) 0.0073(14) -0.0096(15) 0.0238(16)
C36 0.072(3) 0.0355(18) 0.110(3) -0.0050(19) 0.019(2) 0.0134(17)
C13 0.077(3) 0.054(2) 0.102(3) -0.004(2) 0.003(2) 0.042(2)
C26 0.0604(19) 0.0462(17) 0.0468(16) 0.0026(13) 0.0071(14) 0.0293(15)
C46 0.081(4) 0.168(6) 0.158(6) 0.092(5) 0.061(4) 0.056(4)
N7 0.084(3) 0.108(3) 0.140(4) -0.019(3) 0.004(3) 0.064(3)
C22 0.076(3) 0.065(2) 0.086(3) 0.000(2) 0.003(2) 0.023(2)
C5 0.069(3) 0.0432(19) 0.094(3) 0.010(2) -0.002(2) -0.0036(18)
C25 0.093(3) 0.049(2) 0.106(3) 0.015(2) 0.029(3) 0.032(2)
C23 0.088(4) 0.128(5) 0.115(5) -0.006(4) 0.024(3) 0.003(4)
N6 0.0574(17) 0.0557(16) 0.0569(17) -0.0101(13) -0.0026(13) 0.0276(15)
Cl1 0.1148(12) 0.1774(19) 0.1587(17) 0.0440(14) 0.0193(12) 0.0860(13)
Cl2 0.173(2) 0.1170(14) 0.204(2) 0.0154(15) -0.0007(18) 0.0596(14)
C47 0.128(5) 0.121(5) 0.144(6) 0.039(4) 0.026(4) 0.080(4)

loop_
_atom_type_symbol
_atom_type_description
_atom_type_scat_dispersion_real
_atom_type_scat_dispersion_imag
_atom_type_scat_source
C C 0.0033 0.0016 'International Tables Vol C Tables 4.2.6.8 and 6.1.1.4'
H H 0.0000 0.0000 'International Tables Vol C Tables 4.2.6.8 and 6.1.1.4'
N N 0.0061 0.0033 'International Tables Vol C Tables 4.2.6.8 and 6.1.1.4'
O O 0.0106 0.0060 'International Tables Vol C Tables 4.2.6.8 and 6.1.1.4'
Zn Zn 0.2839 1.4301 'International Tables Vol C Tables 4.2.6.8 and 6.1.1.4'
Cl Cl 0.1484 0.1585 'International Tables Vol C Tables 4.2.6.8 and 6.1.1.4'

loop_
_geom_angle_atom_site_label_1
_geom_angle_atom_site_label_2
_geom_angle_atom_site_label_3
_geom_angle
N5 Zn1 O1 118.81(11)
N5 Zn1 O2 102.61(10)
O1 Zn1 O2 76.30(7)
N5 Zn1 N2 108.75(11)
O1 Zn1 N2 132.37(9)
O2 Zn1 N2 91.81(9)
N5 Zn1 N1 93.89(11)
O1 Zn1 N1 88.01(10)
O2 Zn1 N1 161.24(9)
N2 Zn1 N1 91.28(10)
N5 Zn1 Zn2 122.43(8)
O1 Zn1 Zn2 37.82(5)
O2 Zn1 Zn2 39.28(5)
N2 Zn1 Zn2 112.14(7)
N1 Zn1 Zn2 123.21(8)
O1 Zn2 O5 155.90(8)
O1 Zn2 O6 120.53(8)
O5 Zn2 O6 77.64(8)
O1 Zn2 O2 77.27(8)
O5 Zn2 O2 119.21(8)
O6 Zn2 O2 95.32(9)
O1 Zn2 O3 73.25(8)
O5 Zn2 O3 89.82(8)
O6 Zn2 O3 96.84(9)
O2 Zn2 O3 150.35(8)
O1 Zn2 O7 88.52(8)
O5 Zn2 O7 72.75(8)
O6 Zn2 O7 150.32(8)
O2 Zn2 O7 97.22(9)
O3 Zn2 O7 85.22(9)
O1 Zn2 Zn3 159.65(6)
O5 Zn2 Zn3 38.90(6)
O6 Zn2 Zn3 39.72(6)
O2 Zn2 Zn3 105.68(6)
O3 Zn2 Zn3 100.93(6)
O7 Zn2 Zn3 110.72(6)
O1 Zn2 Zn1 38.42(5)
O5 Zn2 Zn1 157.73(6)
O6 Zn2 Zn1 107.13(6)
O2 Zn2 Zn1 39.66(5)
O3 Zn2 Zn1 110.72(6)
O7 Zn2 Zn1 99.64(5)
Zn3 Zn2 Zn1 137.582(14)
N8 Zn3 O5 117.04(11)
N8 Zn3 O6 103.84(11)
O5 Zn3 O6 76.39(8)
N8 Zn3 N4 109.24(11)
O5 Zn3 N4 133.68(9)
O6 Zn3 N4 91.31(9)
N8 Zn3 N3 93.67(12)
O5 Zn3 N3 88.98(10)
O6 Zn3 N3 160.90(10)
N4 Zn3 N3 90.03(10)
N8 Zn3 Zn2 122.73(8)
O5 Zn3 Zn2 38.25(5)
O6 Zn3 Zn2 39.09(5)
N4 Zn3 Zn2 111.94(7)
N3 Zn3 Zn2 123.75(8)
C3 O3 C2 121.1(3)
C3 O3 Zn2 112.44(17)
C2 O3 Zn2 125.6(2)
C43 O7 C45 120.6(3)
C43 O7 Zn2 111.78(17)
C45 O7 Zn2 126.7(2)
C21 O2 Zn2 140.20(17)
C21 O2 Zn1 117.92(16)
Zn2 O2 Zn1 101.06(8)
C44 O5 Zn2 122.24(18)
C44 O5 Zn3 129.69(18)
Zn2 O5 Zn3 102.85(9)
C26 O8 C25 119.8(3)
C8 O1 Zn2 122.37(18)
C8 O1 Zn1 130.87(18)
Zn2 O1 Zn1 103.76(8)
C20 O4 C22 121.5(3)
C31 O6 Zn2 139.80(18)
C31 O6 Zn3 118.41(17)
Zn2 O6 Zn3 101.19(8)
C33 N4 C32 106.7(2)
C33 N4 Zn3 115.4(2)
C32 N4 Zn3 113.47(18)
C33 N4 H4N 106(2)
C32 N4 H4N 108(2)
Zn3 N4 H4N 106(2)
C10 N1 C9 112.2(3)
C10 N1 Zn1 115.6(2)
C9 N1 Zn1 109.8(2)
C10 N1 H1N 106(3)
C9 N1 H1N 108(3)
Zn1 N1 H1N 104(3)
C14 N2 C15 107.1(2)
C14 N2 Zn1 115.21(19)
C15 N2 Zn1 113.15(18)
C14 N2 H2N 109(2)
C15 N2 H2N 109(2)
Zn1 N2 H2N 104(2)
N6 N5 Zn1 128.5(2)
N10 N9 N8 176.4(4)
C37 N3 C38 112.2(3)
C37 N3 Zn3 117.4(2)
C38 N3 Zn3 109.01(19)
C37 N3 H3N 105(2)
C38 N3 H3N 105(2)
Zn3 N3 H3N 107(2)
N9 N8 Zn3 132.0(2)
N4 C33 C34 117.2(3)
N4 C33 H33A 108.0
C34 C33 H33A 108.0
N4 C33 H33B 108.0
C34 C33 H33B 108.0
H33A C33 H33B 107.2
C20 C19 C18 120.0(3)
C20 C19 H19 120.0
C18 C19 H19 120.0
N4 C32 C30 116.9(2)
N4 C32 H32A 108.1
C30 C32 H32A 108.1
N4 C32 H32B 108.1
C30 C32 H32B 108.1
H32A C32 H32B 107.3
C43 C42 C41 119.5(4)
C43 C42 H42 120.2
C41 C42 H42 120.2
O4 C20 C19 124.4(3)
O4 C20 C21 114.9(3)
C19 C20 C21 120.6(3)
C42 C43 O7 125.7(3)
C42 C43 C44 121.1(3)
O7 C43 C44 113.2(3)
N2 C15 C16 116.5(2)
N2 C15 H15A 108.2
C16 C15 H15A 108.2
N2 C15 H15B 108.2
C16 C15 H15B 108.2
H15A C15 H15B 107.3
O5 C44 C39 122.4(3)
O5 C44 C43 118.6(3)
C39 C44 C43 119.0(3)
C17 C16 C21 119.6(3)
C17 C16 C15 120.5(3)
C21 C16 C15 119.2(3)
O2 C21 C16 120.1(3)
O2 C21 C20 121.1(3)
C16 C21 C20 118.8(3)
C41 C40 C39 121.5(3)
C41 C40 H40 119.2
C39 C40 H40 119.2
C31 C30 C29 119.9(3)
C31 C30 C32 119.3(3)
C29 C30 C32 120.1(3)
O6 C31 C30 120.0(3)
O6 C31 C26 121.3(3)
C30 C31 C26 118.7(3)
O3 C3 C4 125.4(3)
O3 C3 C8 113.6(2)
C4 C3 C8 121.1(3)
C29 C28 C27 120.5(3)
C8 C7 C6 119.0(3)
C8 C7 C9 120.9(3)
C6 C7 C9 120.1(3)
O1 C8 C7 122.3(3)
O1 C8 C3 118.1(3)
C7 C8 C3 119.6(3)
C35 C34 C37 111.7(3)
C35 C34 C33 111.5(3)
C37 C34 C33 112.5(3)
C35 C34 C36 109.1(3)
C37 C34 C36 106.2(3)
C33 C34 C36 105.7(3)
N3 C37 C34 114.2(3)
N3 C37 H37A 108.7
C34 C37 H37A 108.7
N3 C37 H37B 108.7
C34 C37 H37B 108.7
H37A C37 H37B 107.6
C40 C41 C42 120.0(3)
C40 C41 H41 120.0
C42 C41 H41 120.0
O7 C45 C46 111.8(4)
O7 C45 H45A 109.3
C46 C45 H45A 109.3
O7 C45 H45B 109.3
C46 C45 H45B 109.3
H45A C45 H45B 107.9
C11 C12 H12A 109.5
C11 C12 H12B 109.5
H12A C12 H12B 109.5
C11 C12 H12C 109.5
H12A C12 H12C 109.5
H12B C12 H12C 109.5
C34 C35 H35A 109.5
C34 C35 H35B 109.5
H35A C35 H35B 109.5
C34 C35 H35C 109.5
H35A C35 H35C 109.5
H35B C35 H35C 109.5
C40 C39 C44 118.8(3)
C40 C39 C38 120.3(3)
C44 C39 C38 120.8(3)
C17 C18 C19 120.3(3)
C17 C18 H18 119.9
C19 C18 H18 119.9
C26 C27 C28 119.4(3)
C28 C29 C30 120.2(3)
N2 C14 C11 117.2(3)
N2 C14 H14A 108.0
C11 C14 H14A 108.0
N2 C14 H14B 108.0
C11 C14 H14B 108.0
H14A C14 H14B 107.2
N1 C10 C11 113.4(3)
N1 C10 H10A 108.9
C11 C10 H10A 108.9
N1 C10 H10B 108.9
C11 C10 H10B 108.9
H10A C10 H10B 107.7
C25 C24 H24A 109.5
C25 C24 H24B 109.5
H24A C24 H24B 109.5
C25 C24 H24C 109.5
H24A C24 H24C 109.5
H24B C24 H24C 109.5
C5 C4 C3 118.8(4)
C2 C1 H1A 109.5
C2 C1 H1B 109.5
H1A C1 H1B 109.5
C2 C1 H1C 109.5
H1A C1 H1C 109.5
H1B C1 H1C 109.5
C14 C11 C10 113.1(3)
C14 C11 C12 111.4(3)
C10 C11 C12 111.4(3)
C14 C11 C13 105.6(3)
C10 C11 C13 106.5(3)
C12 C11 C13 108.4(3)
C18 C17 C16 120.6(3)
C18 C17 H17 119.7
C16 C17 H17 119.7
C5 C6 C7 120.8(4)
O3 C2 C1 110.5(4)
O3 C2 H2A 109.6
C1 C2 H2A 109.6
O3 C2 H2B 109.6
C1 C2 H2B 109.6
H2A C2 H2B 108.1
N1 C9 C7 114.1(3)
N1 C9 H9A 108.7
C7 C9 H9A 108.7
N1 C9 H9B 108.7
C7 C9 H9B 108.7
H9A C9 H9B 107.6
N3 C38 C39 113.7(3)
N3 C38 H38A 108.8
C39 C38 H38A 108.8
N3 C38 H38B 108.8
C39 C38 H38B 108.8
H38A C38 H38B 107.7
C34 C36 H36A 109.5
C34 C36 H36B 109.5
H36A C36 H36B 109.5
C34 C36 H36C 109.5
H36A C36 H36C 109.5
H36B C36 H36C 109.5
C11 C13 H13A 109.5
C11 C13 H13B 109.5
H13A C13 H13B 109.5
C11 C13 H13C 109.5
H13A C13 H13C 109.5
H13B C13 H13C 109.5
O8 C26 C27 124.2(3)
O8 C26 C31 114.6(3)
C27 C26 C31 121.1(3)
C45 C46 H46A 109.5
C45 C46 H46B 109.5
H46A C46 H46B 109.5
C45 C46 H46C 109.5
H46A C46 H46C 109.5
H46B C46 H46C 109.5
C23 C22 O4 107.0(5)
C23 C22 H22A 110.3
O4 C22 H22A 110.3
C23 C22 H22B 110.3
O4 C22 H22B 110.3
H22A C22 H22B 108.6
C6 C5 C4 120.8(3)
O8 C25 C24 112.2(4)
O8 C25 H25A 109.2
C24 C25 H25A 109.2
O8 C25 H25B 109.2
C24 C25 H25B 109.2
H25A C25 H25B 107.9
C22 C23 H23A 109.5
C22 C23 H23B 109.5
H23A C23 H23B 109.5
C22 C23 H23C 109.5
H23A C23 H23C 109.5
H23B C23 H23C 109.5
N7 N6 N5 176.2(4)
Cl2 C47 Cl1 114.4(4)
Cl2 C47 H47A 108.7
Cl1 C47 H47A 108.7
Cl2 C47 H47B 108.7
Cl1 C47 H47B 108.7
H47A C47 H47B 107.6

loop_
_geom_bond_atom_site_label_1
_geom_bond_atom_site_label_2
_geom_bond_distance
Zn1 N5 2.011(3)
Zn1 O1 2.0214(19)
Zn1 O2 2.0548(19)
Zn1 N2 2.084(2)
Zn1 N1 2.140(3)
Zn1 Zn2 3.1596(5)
Zn2 O1 1.9945(19)
Zn2 O5 2.0032(19)
Zn2 O6 2.0276(19)
Zn2 O2 2.0381(19)
Zn2 O3 2.307(2)
Zn2 O7 2.334(2)
Zn2 Zn3 3.1546(5)
Zn3 N8 2.005(3)
Zn3 O5 2.032(2)
Zn3 O6 2.055(2)
Zn3 N4 2.092(2)
Zn3 N3 2.149(3)
O3 C3 1.370(4)
O3 C2 1.427(4)
O7 C43 1.382(4)
O7 C45 1.423(4)
O2 C21 1.336(3)
O5 C44 1.339(3)
O8 C26 1.375(4)
O8 C25 1.414(4)
O1 C8 1.338(3)
O4 C20 1.374(4)
O4 C22 1.439(5)
O6 C31 1.332(3)
N4 C33 1.487(4)
N4 C32 1.493(4)
N4 H4N 0.85(4)
N1 C10 1.476(4)
N1 C9 1.484(4)
N1 H1N 0.76(4)
N2 C14 1.488(4)
N2 C15 1.494(4)
N2 H2N 0.86(4)
N5 N6 1.175(4)
N9 N10 1.135(4)
N9 N8 1.182(4)
N3 C37 1.473(4)
N3 C38 1.485(4)
N3 H3N 0.81(3)
C33 C34 1.535(5)
C33 H33A 0.9700
C33 H33B 0.9700
C19 C20 1.379(4)
C19 C18 1.385(5)
C19 H19 0.9300
C32 C30 1.501(4)
C32 H32A 0.9700
C32 H32B 0.9700
C42 C43 1.376(5)
C42 C41 1.387(5)
C42 H42 0.9300
C20 C21 1.407(4)
C43 C44 1.399(4)
C15 C16 1.505(4)
C15 H15A 0.9700
C15 H15B 0.9700
C44 C39 1.396(4)
C16 C17 1.398(4)
C16 C21 1.398(4)
C40 C41 1.365(6)
C40 C39 1.393(5)
C40 H40 0.9300
C30 C31 1.402(4)
C30 C29 1.407(5)
C31 C26 1.407(4)
C3 C4 1.394(5)
C3 C8 1.399(4)
C28 C29 1.383(6)
C28 C27 1.395(6)
C7 C8 1.396(4)
C7 C6 1.404(5)
C7 C9 1.499(5)
C34 C35 1.524(5)
C34 C37 1.527(5)
C34 C36 1.541(4)
C37 H37A 0.9700
C37 H37B 0.9700
C41 H41 0.9300
C45 C46 1.492(8)
C45 H45A 0.9700
C45 H45B 0.9700
C12 C11 1.530(5)
C12 H12A 0.9600
C12 H12B 0.9600
C12 H12C 0.9600
C35 H35A 0.9600
C35 H35B 0.9600
C35 H35C 0.9600
C39 C38 1.506(5)
C18 C17 1.374(5)
C18 H18 0.9300
C27 C26 1.391(5)
C14 C11 1.529(5)
C14 H14A 0.9700
C14 H14B 0.9700
C10 C11 1.530(5)
C10 H10A 0.9700
C10 H10B 0.9700
C24 C25 1.449(7)
C24 H24A 0.9600
C24 H24B 0.9600
C24 H24C 0.9600
C4 C5 1.390(6)
C1 C2 1.498(8)
C1 H1A 0.9600
C1 H1B 0.9600
C1 H1C 0.9600
C11 C13 1.551(5)
C17 H17 0.9300
C6 C5 1.377(6)
C2 H2A 0.9700
C2 H2B 0.9700
C9 H9A 0.9700
C9 H9B 0.9700
C38 H38A 0.9700
C38 H38B 0.9700
C36 H36A 0.9600
C36 H36B 0.9600
C36 H36C 0.9600
C13 H13A 0.9600
C13 H13B 0.9600
C13 H13C 0.9600
C46 H46A 0.9600
C46 H46B 0.9600
C46 H46C 0.9600
N7 N6 1.136(5)
C22 C23 1.394(7)
C22 H22A 0.9700
C22 H22B 0.9700
C25 H25A 0.9700
C25 H25B 0.9700
C23 H23A 0.9600
C23 H23B 0.9600
C23 H23C 0.9600
Cl1 C47 1.736(7)
Cl2 C47 1.682(7)
C47 H47A 0.9700
C47 H47B 0.9700

loop_
_geom_torsion_atom_site_label_1
_geom_torsion_atom_site_label_2
_geom_torsion_atom_site_label_3
_geom_torsion_atom_site_label_4
_geom_torsion
C32 N4 C33 C34 -172.8(3)
Zn3 N4 C33 C34 60.1(3)
C33 N4 C32 C30 -170.5(3)
Zn3 N4 C32 C30 -42.2(3)
C22 O4 C20 C19 13.2(5)
C22 O4 C20 C21 -171.6(3)
C18 C19 C20 O4 174.7(3)
C18 C19 C20 C21 -0.3(5)
C41 C42 C43 O7 -178.9(3)
C41 C42 C43 C44 0.3(5)
C45 O7 C43 C42 0.9(5)
Zn2 O7 C43 C42 170.9(3)
C45 O7 C43 C44 -178.4(3)
Zn2 O7 C43 C44 -8.4(3)
C14 N2 C15 C16 -171.6(3)
Zn1 N2 C15 C16 -43.6(3)
Zn2 O5 C44 C39 -170.7(2)
Zn3 O5 C44 C39 -20.8(4)
Zn2 O5 C44 C43 9.8(3)
Zn3 O5 C44 C43 159.7(2)
C42 C43 C44 O5 -178.8(3)
O7 C43 C44 O5 0.6(4)
C42 C43 C44 C39 1.7(4)
O7 C43 C44 C39 -179.0(3)
N2 C15 C16 C17 -125.6(3)
N2 C15 C16 C21 63.7(4)
Zn2 O2 C21 C16 122.3(3)
Zn1 O2 C21 C16 -45.0(3)
Zn2 O2 C21 C20 -57.5(4)
Zn1 O2 C21 C20 135.2(2)
C17 C16 C21 O2 176.6(3)
C15 C16 C21 O2 -12.6(4)
C17 C16 C21 C20 -3.6(4)
C15 C16 C21 C20 167.2(3)
O4 C20 C21 O2 7.3(4)
C19 C20 C21 O2 -177.3(3)
O4 C20 C21 C16 -172.5(3)
C19 C20 C21 C16 2.9(4)
N4 C32 C30 C31 63.1(4)
N4 C32 C30 C29 -126.1(3)
Zn2 O6 C31 C30 124.2(3)
Zn3 O6 C31 C30 -44.8(3)
Zn2 O6 C31 C26 -55.2(4)
Zn3 O6 C31 C26 135.8(2)
C29 C30 C31 O6 176.0(3)
C32 C30 C31 O6 -13.1(4)
C29 C30 C31 C26 -4.6(4)
C32 C30 C31 C26 166.3(3)
C2 O3 C3 C4 6.5(6)
Zn2 O3 C3 C4 176.2(3)
C2 O3 C3 C8 -173.1(3)
Zn2 O3 C3 C8 -3.3(3)
Zn2 O1 C8 C7 -176.0(2)
Zn1 O1 C8 C7 -18.9(4)
Zn2 O1 C8 C3 4.5(4)
Zn1 O1 C8 C3 161.6(2)
C6 C7 C8 O1 179.4(3)
C9 C7 C8 O1 -3.1(5)
C6 C7 C8 C3 -1.1(5)
C9 C7 C8 C3 176.4(3)
O3 C3 C8 O1 -0.2(4)
C4 C3 C8 O1 -179.8(3)
O3 C3 C8 C7 -179.7(3)
C4 C3 C8 C7 0.7(5)
N4 C33 C34 C35 59.7(4)
N4 C33 C34 C37 -66.5(4)
N4 C33 C34 C36 178.1(3)
C38 N3 C37 C34 173.4(3)
Zn3 N3 C37 C34 -59.2(4)
C35 C34 C37 N3 -61.5(4)
C33 C34 C37 N3 64.7(4)
C36 C34 C37 N3 179.7(3)
C39 C40 C41 C42 1.0(5)
C43 C42 C41 C40 -1.7(5)
C43 O7 C45 C46 -81.7(5)
Zn2 O7 C45 C46 109.9(4)
C41 C40 C39 C44 1.0(5)
C41 C40 C39 C38 -176.1(3)
O5 C44 C39 C40 178.1(3)
C43 C44 C39 C40 -2.3(4)
O5 C44 C39 C38 -4.7(4)
C43 C44 C39 C38 174.8(3)
C20 C19 C18 C17 -1.8(6)
C29 C28 C27 C26 -3.5(6)
C27 C28 C29 C30 2.1(6)
C31 C30 C29 C28 2.0(5)
C32 C30 C29 C28 -168.9(3)
C15 N2 C14 C11 -175.4(3)
Zn1 N2 C14 C11 57.8(3)
C9 N1 C10 C11 172.0(3)
Zn1 N1 C10 C11 -61.0(3)
O3 C3 C4 C5 -179.2(4)
C8 C3 C4 C5 0.3(6)
N2 C14 C11 C10 -66.0(4)
N2 C14 C11 C12 60.3(4)
N2 C14 C11 C13 177.8(3)
N1 C10 C11 C14 66.8(4)
N1 C10 C11 C12 -59.6(4)
N1 C10 C11 C13 -177.6(3)
C19 C18 C17 C16 1.1(6)
C21 C16 C17 C18 1.6(5)
C15 C16 C17 C18 -169.0(3)
C8 C7 C6 C5 0.4(6)
C9 C7 C6 C5 -177.1(4)
C3 O3 C2 C1 -90.6(5)
Zn2 O3 C2 C1 101.1(4)
C10 N1 C9 C7 61.0(4)
Zn1 N1 C9 C7 -69.1(3)
C8 C7 C9 N1 51.9(4)
C6 C7 C9 N1 -130.6(4)
C37 N3 C38 C39 62.3(4)
Zn3 N3 C38 C39 -69.5(3)
C40 C39 C38 N3 -127.5(3)
C44 C39 C38 N3 55.3(4)
C25 O8 C26 C27 10.7(5)
C25 O8 C26 C31 -172.4(3)
C28 C27 C26 O8 177.6(3)
C28 C27 C26 C31 0.8(5)
O6 C31 C26 O8 5.6(4)
C30 C31 C26 O8 -173.8(3)
O6 C31 C26 C27 -177.4(3)
C30 C31 C26 C27 3.2(5)
C20 O4 C22 C23 82.9(5)
C7 C6 C5 C4 0.6(8)
C3 C4 C5 C6 -1.0(7)
C26 O8 C25 C24 77.8(6)
